data_1575314
loop_
_publ_author_name
'Qadir, Muhammad I.'
'Chac&#xf3;n-Rosales, Gustavo'
'Ebersol, Camila P.'
'Abarca, Gabriel'
'Matias, Pedro H. F.'
'de Oliveira, Heibbe Cristhian B.'
'Pontes, Renato B.'
'Stieler, Rafael'
'Dupont, Jairton'

_publ_section_title
;
 Surface palladium nanoparticles in ionic liquids modified with phosphorus
 ligands for enhanced catalytic semi-hydrogenation.
;
_journal_issue 28
_journal_name_full Nanoscale
_journal_page_first 16705
_journal_page_last 16712
_journal_paper_doi 10.1039/d5nr00789e
_journal_volume 17
_journal_year 2025
_chemical_formula_moiety 'C22 H24 Cl F6 N3 O4 P Pd0.50 S2'
_chemical_formula_sum 'C22 H24 Cl F6 N3 O4 P Pd0.5 S2'
_chemical_formula_weight 692.18
_chemical_name_common 'C22 H24 Cl F6 N3 O4 P Pd0.50 S2'
_chemical_name_systematic
;
 'C22 H24 Cl F6 N3 O4 P Pd0.50 S2'
;
_space_group_IT_number 14
_space_group_name_Hall '-P 2yn'
_space_group_name_H-M_alt 'P 1 21/n 1'
_symmetry_cell_setting monoclinic
_symmetry_Int_Tables_number 14
_symmetry_space_group_name_Hall '-P 2yn'
_symmetry_space_group_name_H-M 'P 1 21/n 1'
_atom_sites_solution_hydrogens geom
_audit_block_doi 10.5517/ccdc.csd.cc1p63ff
_audit_conform_dict_location ftp://ftp.iucr.org/pub/cif_core.dic
_audit_conform_dict_name cif_core.dic
_audit_conform_dict_version 2.4.3
_audit_creation_date 2016-11-21T11:06:17-00:00
_audit_creation_method 'WinGX routine CIF_UPDATE'
_audit_update_record
;
2017-06-08 deposited with the CCDC.	2025-05-30 downloaded from the CCDC.
;
_cell_angle_alpha 90
_cell_angle_beta 115.664(2)
_cell_angle_gamma 90
_cell_formula_units_Z 4
_cell_length_a 18.0287(11)
_cell_length_b 8.6686(5)
_cell_length_c 19.3834(12)
_cell_measurement_reflns_used 9209
_cell_measurement_temperature 293(2)
_cell_measurement_theta_max 28.31
_cell_measurement_theta_min 3.12
_cell_measurement_wavelength 0.71073
_cell_volume 2730.5(3)
_computing_cell_refinement 'SAINT v8.34A (Bruker, 2014)'
_computing_data_collection 'Bruker APEX2'
_computing_data_reduction 'SAINT v8.34A (Bruker, 2014)'
_computing_molecular_graphics 'Diamond 3.2i (Crystal Impact, 2014)'
_computing_publication_material 'APEX2 ; Bruker, 2014)'
_computing_structure_refinement 'SHELXL2014/6 (Sheldrick, 2015)'
_computing_structure_solution 'SHELXT-2014/6 (Sheldrick, 2015)'
_diffrn_ambient_temperature 293(2)
_diffrn_measured_fraction_theta_full 0.998
_diffrn_measured_fraction_theta_max 0.999
_diffrn_measurement_device_type 'Bruker APEX-II CCD'
_diffrn_measurement_method '\f and \w scans'
_diffrn_radiation_probe x-ray
_diffrn_radiation_type MoK\a
_diffrn_radiation_wavelength 0.71073
_diffrn_reflns_av_R_equivalents 0.0441
_diffrn_reflns_Laue_measured_fraction_full 0.998
_diffrn_reflns_Laue_measured_fraction_max 0.999
_diffrn_reflns_limit_h_max 24
_diffrn_reflns_limit_h_min -24
_diffrn_reflns_limit_k_max 11
_diffrn_reflns_limit_k_min -11
_diffrn_reflns_limit_l_max 25
_diffrn_reflns_limit_l_min -25
_diffrn_reflns_number 151039
_diffrn_reflns_point_group_measured_fraction_full 0.998
_diffrn_reflns_point_group_measured_fraction_max 0.999
_diffrn_reflns_theta_full 25.242
_diffrn_reflns_theta_max 28.342
_diffrn_reflns_theta_min 3.118
_diffrn_source 'sealed ceramic X-ray tube'
_exptl_absorpt_coefficient_mu 0.747
_exptl_absorpt_correction_T_max 0.7457
_exptl_absorpt_correction_T_min 0.7013
_exptl_absorpt_correction_type gaussian
_exptl_absorpt_process_details XPREP(Bruker,2014)
_exptl_crystal_colour yellow
_exptl_crystal_density_diffrn 1.684
_exptl_crystal_density_method 'not measured'
_exptl_crystal_description block
_exptl_crystal_F_000 1400
_exptl_crystal_size_max 0.31
_exptl_crystal_size_mid 0.209
_exptl_crystal_size_min 0.078
_refine_diff_density_max 0.5
_refine_diff_density_min -0.412
_refine_diff_density_rms 0.066
_refine_ls_extinction_method none
_refine_ls_goodness_of_fit_ref 1.065
_refine_ls_hydrogen_treatment constr
_refine_ls_matrix_type full
_refine_ls_number_constraints 0
_refine_ls_number_parameters 358
_refine_ls_number_reflns 6823
_refine_ls_number_restraints 0
_refine_ls_restrained_S_all 1.065
_refine_ls_R_factor_all 0.0279
_refine_ls_R_factor_gt 0.0232
_refine_ls_shift/su_max 0.002
_refine_ls_shift/su_mean 0
_refine_ls_structure_factor_coef Fsqd
_refine_ls_weighting_details 'w=1/[\s^2^(Fo^2^)+(0.0246P)^2^+2.3116P] where P=(Fo^2^+2Fc^2^)/3'
_refine_ls_weighting_scheme calc
_refine_ls_wR_factor_gt 0.055
_refine_ls_wR_factor_ref 0.0574
_reflns_number_gt 6144
_reflns_number_total 6823
_reflns_threshold_expression 'I > 2\s(I)'
_cod_data_source_file d5nr00789e2.cif
_cod_data_source_block GCPd01
_cod_depositor_comments
;
The following automatic conversions were performed:

data item '_exptl_absorpt_correction_type' value 'Gaussian' was
changed to 'gaussian' in accordance with the
/home/data/users/saulius/crontab/automatic-downloads/current/RSC/lib/dictionaries/cif_core.dic
dictionary named 'cif_core.dic' version 2.4.2 last updated on
2011-04-26.

Automatic conversion script
Id: cif_fix_values 8170 2020-07-09 18:12:32Z antanas 
;
_cod_original_sg_symbol_H-M 'P 21/n'
_cod_original_formula_sum 'C22 H24 Cl F6 N3 O4 P Pd0.50 S2'
_cod_database_code 1575314

loop_
_symmetry_equiv_pos_as_xyz
'x, y, z'
'-x+1/2, y+1/2, -z+1/2'
'-x, -y, -z'
'x-1/2, -y-1/2, z-1/2'

loop_
_atom_site_label
_atom_site_type_symbol
_atom_site_fract_x
_atom_site_fract_y
_atom_site_fract_z
_atom_site_U_iso_or_equiv
_atom_site_adp_type
_atom_site_occupancy
_atom_site_calc_flag
_atom_site_disorder_assembly
_atom_site_disorder_group
C1 C 0.18512(8) -0.06760(16) 0.15894(8) 0.0114(3) Uani 1 d . .
C2 C 0.26585(9) -0.12032(17) 0.20075(8) 0.0151(3) Uani 1 d . .
H2 H 0.2968 -0.151 0.1753 0.018 Uiso 1 calc . .
C3 C 0.29983(9) -0.12699(18) 0.28015(8) 0.0172(3) Uani 1 d . .
H3 H 0.3534 -0.1621 0.3077 0.021 Uiso 1 calc . .
C4 C 0.25377(10) -0.08124(18) 0.31820(8) 0.0182(3) Uani 1 d . .
H4 H 0.2765 -0.0858 0.3713 0.022 Uiso 1 calc . .
C5 C 0.17399(10) -0.02884(19) 0.27732(9) 0.0200(3) Uani 1 d . .
H5 H 0.1433 0.0017 0.3031 0.024 Uiso 1 calc . .
C6 C 0.13930(9) -0.02159(17) 0.19755(8) 0.0148(3) Uani 1 d . .
H6 H 0.0857 0.0139 0.1703 0.018 Uiso 1 calc . .
C7 C 0.19907(8) 0.04531(16) 0.02218(8) 0.0120(3) Uani 1 d . .
C8 C 0.17301(9) 0.05607(17) -0.05704(8) 0.0160(3) Uani 1 d . .
H8 H 0.1246 0.0078 -0.0903 0.019 Uiso 1 calc . .
C9 C 0.21904(10) 0.13833(18) -0.08604(9) 0.0199(3) Uani 1 d . .
H9 H 0.2026 0.1416 -0.1386 0.024 Uiso 1 calc . .
C10 C 0.28941(10) 0.21576(18) -0.03706(10) 0.0201(3) Uani 1 d . .
H10 H 0.3205 0.2701 -0.0566 0.024 Uiso 1 calc . .
C11 C 0.31321(9) 0.21194(18) 0.04101(9) 0.0198(3) Uani 1 d . .
H11 H 0.3591 0.2675 0.0737 0.024 Uiso 1 calc . .
C12 C 0.26901(9) 0.12560(17) 0.07093(8) 0.0152(3) Uani 1 d . .
H12 H 0.2862 0.1215 0.1236 0.018 Uiso 1 calc . .
C13 C 0.15885(9) -0.27159(16) 0.03709(8) 0.0122(3) Uani 1 d . .
H13A H 0.2166 -0.2929 0.0687 0.015 Uiso 1 calc . .
H13B H 0.1272 -0.3402 0.0536 0.015 Uiso 1 calc . .
C14 C 0.13969(9) -0.31023(16) -0.04570(8) 0.0131(3) Uani 1 d . .
H14A H 0.0836 -0.2803 -0.0791 0.016 Uiso 1 calc . .
H14B H 0.1765 -0.2539 -0.0611 0.016 Uiso 1 calc . .
C15 C 0.15043(9) -0.48309(17) -0.05237(8) 0.0143(3) Uani 1 d . .
H15A H 0.2062 -0.5127 -0.018 0.017 Uiso 1 calc . .
H15B H 0.113 -0.5388 -0.0375 0.017 Uiso 1 calc . .
C16 C 0.18840(9) -0.50304(18) -0.16295(9) 0.0175(3) Uani 1 d . .
H16 H 0.2413 -0.4628 -0.1385 0.021 Uiso 1 calc . .
C17 C 0.15034(10) -0.55160(19) -0.23608(9) 0.0204(3) Uani 1 d . .
H17 H 0.172 -0.5509 -0.2718 0.025 Uiso 1 calc . .
C18 C 0.06401(9) -0.58401(17) -0.18384(8) 0.0151(3) Uani 1 d . .
C19 C -0.01080(10) -0.6214(2) -0.17432(10) 0.0263(4) Uani 1 d . .
H19A H -0.0518 -0.6629 -0.2213 0.039 Uiso 1 calc . .
H19B H -0.0316 -0.5294 -0.1613 0.039 Uiso 1 calc . .
H19C H 0.0022 -0.6961 -0.1342 0.039 Uiso 1 calc . .
C20 C 0.00867(12) -0.6543(2) -0.32115(9) 0.0275(4) Uani 1 d . .
H20A H 0.0301 -0.6587 -0.3586 0.041 Uiso 1 calc . .
H20B H -0.0366 -0.5832 -0.3378 0.041 Uiso 1 calc . .
H20C H -0.0099 -0.7549 -0.315 0.041 Uiso 1 calc . .
C21 C 0.63079(10) 0.6077(2) 1.21662(10) 0.0228(3) Uani 1 d . .
C22 C 0.45656(10) 0.77699(19) 1.01812(9) 0.0211(3) Uani 1 d . .
N1 N 0.13384(7) -0.52435(14) -0.13121(7) 0.0130(2) Uani 1 d . .
N2 N 0.07328(8) -0.60259(15) -0.24805(7) 0.0181(3) Uani 1 d . .
N3 N 0.47264(8) 0.56867(15) 1.12859(7) 0.0165(2) Uani 1 d . .
F1 F 0.68735(6) 0.63995(14) 1.28705(6) 0.0309(2) Uani 1 d . .
F2 F 0.63970(6) 0.70797(15) 1.16901(6) 0.0343(3) Uani 1 d . .
F3 F 0.64599(7) 0.46706(14) 1.19872(7) 0.0363(3) Uani 1 d . .
F4 F 0.49981(7) 0.68462(15) 0.99527(6) 0.0355(3) Uani 1 d . .
F5 F 0.40040(7) 0.84890(14) 0.95700(6) 0.0358(3) Uani 1 d . .
F6 F 0.50732(7) 0.88200(12) 1.06433(6) 0.0327(2) Uani 1 d . .
P P 0.13774(2) -0.07280(4) 0.05501(2) 0.00954(7) Uani 1 d . .
Pd Pd 0 0 0 0.00878(4) Uani 1 d . .
O1 O 0.52971(7) 0.49859(14) 1.26490(6) 0.0231(2) Uani 1 d . .
O2 O 0.52030(7) 0.77492(14) 1.23389(7) 0.0246(3) Uani 1 d . .
O3 O 0.35111(8) 0.56934(16) 1.00657(7) 0.0330(3) Uani 1 d . .
O4 O 0.36874(8) 0.78653(17) 1.09380(8) 0.0314(3) Uani 1 d . .
Cl Cl 0.04410(2) 0.25107(4) 0.03026(2) 0.01501(7) Uani 1 d . .
S1 S 0.52796(2) 0.61934(4) 1.21381(2) 0.01522(7) Uani 1 d . .
S2 S 0.40421(2) 0.67000(4) 1.06556(2) 0.01674(8) Uani 1 d . .

loop_
_atom_site_aniso_label
_atom_site_aniso_U_11
_atom_site_aniso_U_22
_atom_site_aniso_U_33
_atom_site_aniso_U_23
_atom_site_aniso_U_13
_atom_site_aniso_U_12
C1 0.0131(6) 0.0112(6) 0.0095(6) -0.0007(5) 0.0044(5) -0.0011(5)
C2 0.0152(6) 0.0175(7) 0.0125(6) 0.0004(5) 0.0057(5) 0.0012(5)
C3 0.0174(7) 0.0159(7) 0.0136(7) 0.0011(5) 0.0024(5) 0.0007(6)
C4 0.0260(8) 0.0169(7) 0.0096(6) -0.0004(5) 0.0059(6) -0.0041(6)
C5 0.0238(8) 0.0248(8) 0.0156(7) -0.0032(6) 0.0124(6) -0.0012(6)
C6 0.0151(6) 0.0160(7) 0.0138(6) -0.0015(5) 0.0068(5) 0.0006(5)
C7 0.0118(6) 0.0117(6) 0.0137(6) 0.0012(5) 0.0067(5) 0.0020(5)
C8 0.0213(7) 0.0127(6) 0.0136(7) -0.0009(5) 0.0072(6) -0.0002(6)
C9 0.0328(8) 0.0159(7) 0.0164(7) 0.0025(6) 0.0155(6) 0.0028(6)
C10 0.0214(7) 0.0168(7) 0.0292(8) 0.0079(6) 0.0176(7) 0.0037(6)
C11 0.0121(7) 0.0184(7) 0.0249(8) 0.0064(6) 0.0042(6) -0.0004(6)
C12 0.0128(6) 0.0164(7) 0.0140(6) 0.0029(5) 0.0036(5) 0.0013(5)
C13 0.0131(6) 0.0120(6) 0.0114(6) -0.0003(5) 0.0053(5) 0.0020(5)
C14 0.0156(6) 0.0123(6) 0.0122(6) -0.0009(5) 0.0067(5) 0.0010(5)
C15 0.0179(7) 0.0136(7) 0.0100(6) -0.0016(5) 0.0049(5) -0.0003(5)
C16 0.0163(7) 0.0183(7) 0.0193(7) 0.0013(6) 0.0090(6) 0.0011(6)
C17 0.0238(8) 0.0211(8) 0.0195(7) 0.0010(6) 0.0123(6) 0.0039(6)
C18 0.0167(7) 0.0108(6) 0.0153(7) 0.0001(5) 0.0046(5) 0.0017(5)
C19 0.0171(7) 0.0311(9) 0.0298(9) -0.0003(7) 0.0094(7) -0.0051(7)
C20 0.0355(9) 0.0237(8) 0.0134(7) -0.0036(6) 0.0012(7) -0.0020(7)
C21 0.0166(7) 0.0299(9) 0.0221(8) 0.0033(7) 0.0086(6) 0.0005(6)
C22 0.0244(8) 0.0221(8) 0.0198(7) 0.0034(6) 0.0123(6) -0.0025(6)
N1 0.0149(6) 0.0113(6) 0.0124(6) -0.0015(4) 0.0054(5) 0.0007(4)
N2 0.0221(6) 0.0154(6) 0.0128(6) -0.0019(5) 0.0039(5) 0.0019(5)
N3 0.0189(6) 0.0147(6) 0.0146(6) 0.0003(5) 0.0061(5) -0.0006(5)
F1 0.0173(5) 0.0424(6) 0.0253(5) 0.0032(5) 0.0020(4) -0.0042(4)
F2 0.0228(5) 0.0529(7) 0.0321(6) 0.0139(5) 0.0165(5) -0.0018(5)
F3 0.0271(5) 0.0401(6) 0.0449(7) -0.0052(5) 0.0186(5) 0.0084(5)
F4 0.0412(6) 0.0447(7) 0.0345(6) 0.0005(5) 0.0295(5) 0.0051(5)
F5 0.0362(6) 0.0405(6) 0.0277(5) 0.0190(5) 0.0111(5) 0.0018(5)
F6 0.0376(6) 0.0260(5) 0.0343(6) 0.0011(5) 0.0155(5) -0.0156(5)
P 0.00895(15) 0.01112(16) 0.00826(15) -0.00015(12) 0.00345(12) 0.00052(12)
Pd 0.00812(7) 0.00947(7) 0.00801(7) -0.00028(5) 0.00278(5) -0.00013(5)
O1 0.0234(6) 0.0287(6) 0.0164(5) 0.0045(5) 0.0079(5) -0.0046(5)
O2 0.0259(6) 0.0216(6) 0.0270(6) -0.0094(5) 0.0120(5) -0.0045(5)
O3 0.0274(6) 0.0320(7) 0.0245(6) 0.0053(5) -0.0030(5) -0.0141(6)
O4 0.0292(6) 0.0402(8) 0.0327(7) 0.0113(6) 0.0208(6) 0.0173(6)
Cl 0.01313(15) 0.01158(15) 0.01929(16) -0.00210(12) 0.00606(13) -0.00203(12)
S1 0.01498(16) 0.01745(17) 0.01455(16) -0.00145(13) 0.00764(13) -0.00282(13)
S2 0.01355(16) 0.01910(18) 0.01776(17) 0.00404(14) 0.00696(14) -0.00165(13)

loop_
_atom_type_symbol
_atom_type_description
_atom_type_scat_dispersion_real
_atom_type_scat_dispersion_imag
_atom_type_scat_source
C C 0.0033 0.0016 'International Tables Vol C Tables 4.2.6.8 and 6.1.1.4'
H H 0 0 'International Tables Vol C Tables 4.2.6.8 and 6.1.1.4'
N N 0.0061 0.0033 'International Tables Vol C Tables 4.2.6.8 and 6.1.1.4'
F F 0.0171 0.0103 'International Tables Vol C Tables 4.2.6.8 and 6.1.1.4'
P P 0.1023 0.0942 'International Tables Vol C Tables 4.2.6.8 and 6.1.1.4'
S S 0.1246 0.1234 'International Tables Vol C Tables 4.2.6.8 and 6.1.1.4'
Pd Pd -0.9988 1.0072 'International Tables Vol C Tables 4.2.6.8 and 6.1.1.4'
O O 0.0106 0.006 'International Tables Vol C Tables 4.2.6.8 and 6.1.1.4'
Cl Cl 0.1484 0.1585 'International Tables Vol C Tables 4.2.6.8 and 6.1.1.4'

loop_
_geom_angle_atom_site_label_1
_geom_angle_atom_site_label_2
_geom_angle_atom_site_label_3
_geom_angle
_geom_angle_site_symmetry_1
_geom_angle_site_symmetry_3
_geom_angle_publ_flag
C6 C1 C2 119.50(13) . . ?
C6 C1 P 119.99(11) . . ?
C2 C1 P 120.34(11) . . ?
C3 C2 C1 120.23(14) . . ?
C4 C3 C2 119.95(14) . . ?
C5 C4 C3 120.17(14) . . ?
C4 C5 C6 120.33(14) . . ?
C1 C6 C5 119.81(14) . . ?
C12 C7 C8 119.10(13) . . ?
C12 C7 P 123.74(11) . . ?
C8 C7 P 117.16(11) . . ?
C9 C8 C7 120.25(14) . . ?
C8 C9 C10 120.24(14) . . ?
C11 C10 C9 119.76(14) . . ?
C10 C11 C12 120.48(14) . . ?
C11 C12 C7 120.05(14) . . ?
C14 C13 P 115.82(10) . . ?
C15 C14 C13 109.03(12) . . ?
N1 C15 C14 110.59(12) . . ?
C17 C16 N1 106.90(14) . . ?
C16 C17 N2 107.10(14) . . ?
N1 C18 N2 107.57(13) . . ?
N1 C18 C19 126.92(14) . . ?
N2 C18 C19 125.50(14) . . ?
F2 C21 F3 108.59(14) . . ?
F2 C21 F1 107.78(14) . . ?
F3 C21 F1 107.90(14) . . ?
F2 C21 S1 111.62(11) . . ?
F3 C21 S1 111.30(12) . . ?
F1 C21 S1 109.52(11) . . ?
F4 C22 F6 107.92(14) . . ?
F4 C22 F5 108.47(14) . . ?
F6 C22 F5 108.39(14) . . ?
F4 C22 S2 111.67(12) . . ?
F6 C22 S2 111.33(11) . . ?
F5 C22 S2 108.97(11) . . ?
C18 N1 C16 109.25(12) . . ?
C18 N1 C15 126.12(13) . . ?
C16 N1 C15 124.62(12) . . ?
C18 N2 C17 109.17(13) . . ?
C18 N2 C20 124.88(14) . . ?
C17 N2 C20 125.69(14) . . ?
S2 N3 S1 125.77(9) . . ?
C7 P C1 108.06(6) . . ?
C7 P C13 104.86(6) . . ?
C1 P C13 101.38(6) . . ?
C7 P Pd 112.23(5) . . ?
C1 P Pd 113.43(5) . . ?
C13 P Pd 115.92(5) . . ?
Cl Pd Cl 180 3 . ?
Cl Pd P 87.559(12) 3 3 ?
Cl Pd P 92.442(12) . 3 ?
Cl Pd P 92.442(12) 3 . ?
Cl Pd P 87.557(12) . . ?
P Pd P 180 3 . ?
O2 S1 O1 118.55(8) . . ?
O2 S1 N3 117.18(7) . . ?
O1 S1 N3 109.58(7) . . ?
O2 S1 C21 105.07(8) . . ?
O1 S1 C21 102.71(8) . . ?
N3 S1 C21 100.86(7) . . ?
O4 S2 O3 118.95(9) . . ?
O4 S2 N3 115.36(7) . . ?
O3 S2 N3 107.98(8) . . ?
O4 S2 C22 104.39(8) . . ?
O3 S2 C22 102.72(8) . . ?
N3 S2 C22 105.74(7) . . ?

loop_
_geom_bond_atom_site_label_1
_geom_bond_atom_site_label_2
_geom_bond_distance
_geom_bond_site_symmetry_2
_geom_bond_publ_flag
C1 C6 1.392(2) . ?
C1 C2 1.4009(19) . ?
C1 P 1.8164(14) . ?
C2 C3 1.389(2) . ?
C3 C4 1.386(2) . ?
C4 C5 1.384(2) . ?
C5 C6 1.396(2) . ?
C7 C12 1.391(2) . ?
C7 C8 1.401(2) . ?
C7 P 1.8127(14) . ?
C8 C9 1.385(2) . ?
C9 C10 1.385(2) . ?
C10 C11 1.383(2) . ?
C11 C12 1.390(2) . ?
C13 C14 1.5252(19) . ?
C13 P 1.8302(14) . ?
C14 C15 1.524(2) . ?
C15 N1 1.4686(18) . ?
C16 C17 1.347(2) . ?
C16 N1 1.3800(19) . ?
C17 N2 1.379(2) . ?
C18 N1 1.3344(18) . ?
C18 N2 1.335(2) . ?
C18 C19 1.474(2) . ?
C20 N2 1.461(2) . ?
C21 F2 1.327(2) . ?
C21 F3 1.328(2) . ?
C21 F1 1.3327(19) . ?
C21 S1 1.8336(17) . ?
C22 F4 1.321(2) . ?
C22 F6 1.3261(19) . ?
C22 F5 1.3334(19) . ?
C22 S2 1.8299(16) . ?
N3 S2 1.5750(13) . ?
N3 S1 1.5777(13) . ?
P Pd 2.3255(4) . ?
Pd Cl 2.3041(4) 3 ?
Pd Cl 2.3041(4) . ?
Pd P 2.3255(4) 3 ?
O1 S1 1.4320(12) . ?
O2 S1 1.4269(12) . ?
O3 S2 1.4274(13) . ?
O4 S2 1.4255(13) . ?
